data_4024743
loop_
_publ_author_name
'Qingyi Li'
'Paul Hurley'
'Hui Ding'
'Andrew G. Roberts'
'Radha Akella'
'Patrick G. Harran'

_publ_section_title
;
Exploring Symmetry-Based Logic for a Synthesis of Palau'amine
;
_journal_name_full 'Journal of Organic Chemistry'
_journal_page_first 5909
_journal_page_last 5919
_journal_paper_doi 10.1021/jo900755r
_journal_volume 74
_journal_year 2009
_chemical_formula_sum 'C34 H46 N8 O2'
_chemical_formula_weight 598.79
_chemical_name_systematic
; 
 ? 
;
_space_group_IT_number 15
_symmetry_cell_setting monoclinic
_symmetry_space_group_name_Hall '-C 2yc'
_symmetry_space_group_name_H-M 'C 1 2/c 1'
_atom_sites_solution_hydrogens geom
_atom_sites_solution_primary direct
_atom_sites_solution_secondary difmap
_audit_creation_method SHELXL-97
_cell_angle_alpha 90.00
_cell_angle_beta 90.77(3)
_cell_angle_gamma 90.00
_cell_formula_units_Z 4
_cell_length_a 12.199(3)
_cell_length_b 11.393(5)
_cell_length_c 21.935(5)
_cell_measurement_reflns_used 141
_cell_measurement_temperature 295(2)
_cell_measurement_theta_max 0.20
_cell_measurement_theta_min 0.01
_cell_volume 3048.3(17)
_computing_cell_refinement 'HKL2000 v095.373'
_computing_data_collection 'collect, Nonius 1999'
_computing_data_reduction 'HKL2000 v095.373'
_computing_publication_material 'XCIF (Sheldrick and Bruker 1997)'
_computing_structure_refinement 'SHELXL-97 (Sheldrick, 1997)'
_computing_structure_solution 'SHELXS-97 (Sheldrick, 1990)'
_diffrn_ambient_temperature 295(2)
_diffrn_measured_fraction_theta_full 0.985
_diffrn_measured_fraction_theta_max 0.985
_diffrn_measurement_device_type 'kappa CCD'
_diffrn_measurement_method Collect
_diffrn_radiation_monochromator graphite
_diffrn_radiation_source 'fine-focus sealed tube'
_diffrn_radiation_type MoK\a
_diffrn_radiation_wavelength 0.71073
_diffrn_reflns_av_R_equivalents 0.0000
_diffrn_reflns_av_sigmaI/netI 0.0875
_diffrn_reflns_limit_h_max 11
_diffrn_reflns_limit_h_min 0
_diffrn_reflns_limit_k_max 11
_diffrn_reflns_limit_k_min 0
_diffrn_reflns_limit_l_max 21
_diffrn_reflns_limit_l_min -21
_diffrn_reflns_number 1578
_diffrn_reflns_theta_full 20.81
_diffrn_reflns_theta_max 20.81
_diffrn_reflns_theta_min 3.06
_exptl_absorpt_coefficient_mu 0.084
_exptl_absorpt_correction_type none
_exptl_crystal_colour colorless
_exptl_crystal_density_diffrn 1.305
_exptl_crystal_density_method 'not measured'
_exptl_crystal_description plate
_exptl_crystal_F_000 1288
_exptl_crystal_size_max 0.18
_exptl_crystal_size_mid 0.12
_exptl_crystal_size_min 0.05
_refine_diff_density_max 0.374
_refine_diff_density_min -0.488
_refine_diff_density_rms 0.066
_refine_ls_extinction_method none
_refine_ls_goodness_of_fit_ref 1.012
_refine_ls_hydrogen_treatment constr
_refine_ls_matrix_type full
_refine_ls_number_parameters 199
_refine_ls_number_reflns 1578
_refine_ls_number_restraints 0
_refine_ls_restrained_S_all 1.012
_refine_ls_R_factor_all 0.1210
_refine_ls_R_factor_gt 0.0851
_refine_ls_shift/su_max 0.041
_refine_ls_shift/su_mean 0.023
_refine_ls_structure_factor_coef Fsqd
_refine_ls_weighting_details 'calc w=1/[\s^2^(Fo^2^)+(0.1594P)^2^+0.8451P] where P=(Fo^2^+2Fc^2^)/3'
_refine_ls_weighting_scheme calc
_refine_ls_wR_factor_gt 0.2071
_refine_ls_wR_factor_ref 0.2205
_reflns_number_gt 1089
_reflns_number_total 1578
_reflns_threshold_expression >2sigma(I)
_cod_data_source_file jo900755r_si_002.cif
_cod_data_source_block shelxl
_cod_depositor_comments
;
The following automatic conversions were performed:
'_symmetry_cell_setting' value 'Monoclinic' changed to 'monoclinic'
according to '/home/saulius/struct/CIF-dictionaries/cif_core.dic'
dictionary named 'cif_core.dic' version 2.4.1 from 2010-06-29.

Automatic conversion script
Id: cif_fix_enum 1527 2010-12-29 10:47:43Z saulius 
;
_cod_original_sg_symbol_H-M C2/C
_cod_database_code 4024743

loop_
_symmetry_equiv_pos_as_xyz
'x, y, z'
'x, -y, z+1/2'
'x+1/2, y+1/2, z'
'x+1/2, -y+1/2, z+1/2'
'-x, -y, -z'
'-x, y, -z-1/2'
'-x+1/2, -y+1/2, -z'
'-x+1/2, y+1/2, -z-1/2'

loop_
_atom_site_label
_atom_site_type_symbol
_atom_site_fract_x
_atom_site_fract_y
_atom_site_fract_z
_atom_site_U_iso_or_equiv
_atom_site_adp_type
_atom_site_occupancy
_atom_site_symmetry_multiplicity
_atom_site_calc_flag
_atom_site_refinement_flags
_atom_site_disorder_assembly
_atom_site_disorder_group
O1 O 0.7880(4) 0.0298(4) 0.7326(2) 0.0590(14) Uani 1 1 d . . .
N1 N 0.7992(4) 0.1970(4) 0.7916(2) 0.0414(14) Uani 1 1 d . . .
N2 N 0.9786(4) 0.2060(4) 0.8119(2) 0.0407(14) Uani 1 1 d . . .
N3 N 0.8646(4) 0.3143(4) 0.8772(3) 0.0469(15) Uani 1 1 d . . .
C5 C 0.8769(5) 0.2464(5) 0.8328(3) 0.0390(16) Uani 1 1 d . . .
H5 H 0.8707 0.1781 0.8597 0.047 Uiso 1 1 calc R . .
N4 N 1.0710(4) 0.2016(5) 0.8512(2) 0.0504(15) Uani 1 1 d . . .
C7 C 0.6681(5) 0.2647(5) 0.9018(3) 0.0441(17) Uani 1 1 d . . .
C8 C 0.6299(5) 0.2049(6) 0.8503(3) 0.0471(18) Uani 1 1 d . . .
C9 C 0.8409(5) 0.0998(6) 0.7629(3) 0.0474(18) Uani 1 1 d . . .
H9 H 0.8556 0.1465 0.7264 0.057 Uiso 1 1 calc R . .
C10 C 1.0539(6) 0.1227(7) 0.9019(3) 0.062(2) Uani 1 1 d . . .
H10A H 1.0006 0.1560 0.9294 0.074 Uiso 1 1 calc R . .
H10B H 1.1222 0.1115 0.9244 0.074 Uiso 1 1 calc R . .
C11 C 0.6836(5) 0.2281(6) 0.7899(3) 0.0483(18) Uani 1 1 d . . .
H11A H 0.6466 0.1828 0.7583 0.058 Uiso 1 1 calc R . .
H11B H 0.6760 0.3105 0.7797 0.058 Uiso 1 1 calc R . .
C12 C 0.9793(5) -0.0078(6) 0.8209(4) 0.052(2) Uani 1 1 d . . .
H12A H 0.9097 -0.0488 0.8225 0.063 Uiso 1 1 calc R . .
H12B H 1.0308 -0.0605 0.8017 0.063 Uiso 1 1 calc R . .
C13 C 0.9635(5) 0.0962(5) 0.7786(3) 0.0426(17) Uani 1 1 d . . .
C14 C 1.0135(6) 0.0075(7) 0.8782(4) 0.063(2) Uani 1 1 d . . .
H14A H 1.0720 -0.0487 0.8853 0.075 Uiso 1 1 calc R . .
H14B H 0.9534 -0.0159 0.9041 0.075 Uiso 1 1 calc R . .
C15 C 0.6215(6) 0.2409(6) 0.9574(3) 0.0559(19) Uani 1 1 d . . .
H15 H 0.6468 0.2796 0.9921 0.067 Uiso 1 1 calc R . .
C16 C 0.5447(6) 0.1241(6) 0.8550(4) 0.061(2) Uani 1 1 d . . .
H16 H 0.5192 0.0846 0.8205 0.073 Uiso 1 1 calc R . .
C17 C 0.7567(5) 0.3568(6) 0.8956(3) 0.0477(18) Uani 1 1 d . . .
H17A H 0.7319 0.4145 0.8660 0.057 Uiso 1 1 calc R . .
H17B H 0.7650 0.3967 0.9344 0.057 Uiso 1 1 calc R . .
C18 C 0.5378(6) 0.1601(7) 0.9620(4) 0.068(2) Uani 1 1 d . . .
H18 H 0.5080 0.1442 1.0000 0.081 Uiso 1 1 calc R . .
C19 C 0.4978(6) 0.1028(7) 0.9112(4) 0.073(2) Uani 1 1 d . . .
H19 H 0.4398 0.0503 0.9145 0.088 Uiso 1 1 calc R . .
C20 C 1.1175(5) 0.3174(6) 0.8642(3) 0.060(2) Uani 1 1 d . . .
H20A H 1.0719 0.3579 0.8934 0.073 Uiso 1 1 calc R . .
H20B H 1.1183 0.3635 0.8270 0.073 Uiso 1 1 calc R . .
C21 C 1.2648(8) 0.3622(12) 0.9391(5) 0.130(4) Uani 1 1 d . . .
H21A H 1.3401 0.3424 0.9472 0.195 Uiso 1 1 calc R . .
H21B H 1.2209 0.3385 0.9730 0.195 Uiso 1 1 calc R . .
H21C H 1.2583 0.4455 0.9335 0.195 Uiso 1 1 calc R . .
C22 C 1.2304(6) 0.3076(9) 0.8892(4) 0.086(3) Uani 1 1 d . . .
H22A H 1.2437 0.2246 0.8959 0.103 Uiso 1 1 calc R . .
H22B H 1.2789 0.3316 0.8568 0.103 Uiso 1 1 calc R . .

loop_
_atom_site_aniso_label
_atom_site_aniso_U_11
_atom_site_aniso_U_22
_atom_site_aniso_U_33
_atom_site_aniso_U_23
_atom_site_aniso_U_13
_atom_site_aniso_U_12
O1 0.057(3) 0.060(3) 0.060(3) -0.021(3) 0.013(2) -0.012(2)
N1 0.036(3) 0.048(3) 0.040(3) -0.006(3) 0.010(3) 0.007(3)
N2 0.037(3) 0.046(3) 0.039(3) -0.004(3) 0.011(3) 0.003(2)
N3 0.045(4) 0.047(3) 0.049(4) -0.007(3) 0.010(3) 0.004(3)
C5 0.048(4) 0.035(4) 0.034(4) 0.011(3) 0.008(3) 0.001(3)
N4 0.043(3) 0.060(4) 0.048(4) 0.000(3) 0.001(3) 0.001(3)
C7 0.039(4) 0.048(4) 0.046(4) 0.000(4) 0.011(3) 0.013(3)
C8 0.037(4) 0.047(4) 0.057(5) 0.005(4) 0.006(3) 0.011(3)
C9 0.060(5) 0.046(5) 0.037(4) 0.007(4) 0.021(3) 0.002(4)
C10 0.054(5) 0.082(6) 0.049(5) 0.004(4) 0.008(4) 0.012(4)
C11 0.043(4) 0.055(4) 0.047(4) 0.002(3) 0.002(3) 0.010(3)
C12 0.035(4) 0.058(5) 0.064(6) 0.010(4) 0.033(4) 0.009(3)
C13 0.034(4) 0.043(4) 0.051(4) 0.003(4) 0.011(3) 0.000(3)
C14 0.042(4) 0.074(6) 0.074(6) 0.019(5) 0.031(4) 0.023(4)
C15 0.054(4) 0.061(5) 0.054(5) 0.003(4) 0.016(4) 0.010(4)
C16 0.047(4) 0.059(5) 0.076(6) -0.004(4) 0.008(4) -0.003(4)
C17 0.043(4) 0.053(4) 0.048(4) -0.007(3) 0.009(3) 0.003(3)
C18 0.064(6) 0.071(6) 0.068(6) 0.009(5) 0.032(5) 0.004(4)
C19 0.061(5) 0.057(5) 0.103(7) 0.004(5) 0.023(5) -0.007(4)
C20 0.049(5) 0.076(5) 0.057(5) -0.012(4) 0.004(4) -0.007(4)
C21 0.107(8) 0.192(12) 0.092(8) 0.006(8) -0.015(6) -0.069(8)
C22 0.056(5) 0.124(8) 0.079(6) -0.001(6) 0.010(5) -0.028(5)

loop_
_atom_type_symbol
_atom_type_description
_atom_type_scat_dispersion_real
_atom_type_scat_dispersion_imag
_atom_type_scat_source
C C 0.0033 0.0016 'International Tables Vol C Tables 4.2.6.8 and 6.1.1.4'
N N 0.0061 0.0033 'International Tables Vol C Tables 4.2.6.8 and 6.1.1.4'
O O 0.0106 0.0060 'International Tables Vol C Tables 4.2.6.8 and 6.1.1.4'
H H 0.0000 0.0000 'International Tables Vol C Tables 4.2.6.8 and 6.1.1.4'

loop_
_geom_angle_atom_site_label_1
_geom_angle_atom_site_label_2
_geom_angle_atom_site_label_3
_geom_angle
_geom_angle_site_symmetry_1
_geom_angle_site_symmetry_3
_geom_angle_publ_flag
C9 N1 C5 111.3(5) . . ?
C9 N1 C11 123.3(5) . . ?
C5 N1 C11 124.0(5) . . ?
C5 N2 N4 120.9(5) . . ?
C5 N2 C13 109.8(5) . . ?
N4 N2 C13 111.7(4) . . ?
C5 N3 C17 122.3(5) . . ?
N3 C5 N2 124.7(6) . . ?
N3 C5 N1 130.9(6) . . ?
N2 C5 N1 104.3(5) . . ?
N2 N4 C10 111.7(5) . . ?
N2 N4 C20 113.0(5) . . ?
C10 N4 C20 118.0(6) . . ?
C15 C7 C8 118.9(6) . . ?
C15 C7 C17 121.3(6) . . ?
C8 C7 C17 119.8(6) . . ?
C16 C8 C7 120.3(6) . . ?
C16 C8 C11 120.9(7) . . ?
C7 C8 C11 118.8(6) . . ?
O1 C9 N1 125.5(6) . . ?
O1 C9 C13 127.8(6) . . ?
N1 C9 C13 106.6(6) . . ?
N4 C10 C14 109.2(6) . . ?
N1 C11 C8 111.6(5) . . ?
C14 C12 C13 120.8(6) . . ?
N2 C13 C12 110.4(5) . . ?
N2 C13 C9 101.8(5) . . ?
C12 C13 C9 105.9(5) . . ?
N2 C13 C13 109.6(3) . 6_757 ?
C12 C13 C13 115.3(4) . 6_757 ?
C9 C13 C13 112.9(6) . 6_757 ?
C12 C14 C10 122.9(7) . . ?
C7 C15 C18 120.7(7) . . ?
C19 C16 C8 119.8(7) . . ?
N3 C17 C7 116.2(5) . . ?
C15 C18 C19 120.8(7) . . ?
C18 C19 C16 119.4(7) . . ?
N4 C20 C22 111.1(7) . . ?
C21 C22 C20 123.6(9) . . ?

loop_
_geom_bond_atom_site_label_1
_geom_bond_atom_site_label_2
_geom_bond_distance
_geom_bond_site_symmetry_2
_geom_bond_publ_flag
O1 C9 1.218(7) . ?
N1 C9 1.374(8) . ?
N1 C5 1.417(8) . ?
N1 C11 1.455(7) . ?
N2 C5 1.406(7) . ?
N2 N4 1.411(7) . ?
N2 C13 1.459(7) . ?
N3 C5 1.255(7) . ?
N3 C17 1.464(8) . ?
N4 C10 1.447(8) . ?
N4 C20 1.464(8) . ?
C7 C15 1.380(9) . ?
C7 C8 1.394(9) . ?
C7 C17 1.513(9) . ?
C8 C16 1.394(9) . ?
C8 C11 1.509(9) . ?
C9 C13 1.531(9) . ?
C10 C14 1.492(10) . ?
C12 C14 1.330(10) . ?
C12 C13 1.515(9) . ?
C13 C13 1.549(12) 6_757 ?
C15 C18 1.379(10) . ?
C16 C19 1.388(10) . ?
C18 C19 1.375(11) . ?
C20 C22 1.479(10) . ?
C21 C22 1.324(11) . ?
